data_2003222
loop_
_publ_author_name
'A. Ertan'
'I. Cs\"oregh'
'H. Adolfsson'
'C. Moberg'

_publ_section_title
;
 Complexation with Ligands Containing a Dipyridylmethane Unit.
 Structures of a Free Ligand and Two Copper(II) Complexes
;
_journal_issue 3
_journal_name_full 'Acta Crystallographica Section C'
_journal_page_first 385
_journal_page_last 392
_journal_paper_doi 10.1107/S010827019400853X
_journal_volume 51
_journal_year 1995
_chemical_compound_source 'Moberg et al. (1991)'
_chemical_formula_moiety 'C16 H18 N2 O6'
_chemical_formula_sum 'C16 H18 N2 O6'
_chemical_formula_weight 334.3
_space_group_IT_number 14
_symmetry_cell_setting monoclinic
_symmetry_space_group_name_Hall '-P 2ybc'
_symmetry_space_group_name_H-M 'P 1 21/c 1'
_atom_type_scat_source IntTabIV
_cell_angle_alpha 90.
_cell_angle_beta 92.74(1)
_cell_angle_gamma 90.
_cell_formula_units_Z 4
_cell_length_a 8.2341(5)
_cell_length_b 9.7275(5)
_cell_length_c 20.8316(12)
_cell_measurement_reflns_used 61
_cell_measurement_temperature 295
_cell_measurement_theta_max 34.8
_cell_measurement_theta_min 19.8
_cell_volume 1666.65(16)
_diffrn_measurement_device 'Siemens STOE/AED2'
_diffrn_measurement_method \w-2\q
_diffrn_radiation_type CuK\a
_diffrn_radiation_wavelength 1.54183
_diffrn_reflns_av_R_equivalents XX
_diffrn_reflns_limit_h_max 10
_diffrn_reflns_limit_h_min 0
_diffrn_reflns_limit_k_max 11
_diffrn_reflns_limit_k_min 0
_diffrn_reflns_limit_l_max 25
_diffrn_reflns_limit_l_min 0
_diffrn_reflns_number 3124
_diffrn_reflns_theta_max 69.6
_diffrn_standards_decay_% <5
_diffrn_standards_interval_time 60
_diffrn_standards_number 4
_exptl_absorpt_coefficient_mu 0.828
_exptl_absorpt_correction_type none
_exptl_crystal_colour colourless
_exptl_crystal_density_diffrn 1.3324(2)
_exptl_crystal_description 'clean faces'
_exptl_crystal_size_max 0.32
_exptl_crystal_size_mid 0.21
_exptl_crystal_size_min 0.12
_refine_diff_density_max 0.06
_refine_diff_density_min -0.10
_refine_ls_extinction_method none
_refine_ls_hydrogen_treatment refU
_refine_ls_number_parameters 231
_refine_ls_number_reflns 1900
_refine_ls_R_factor_obs 0.043
_refine_ls_shift/esd_max 0.03
_refine_ls_structure_factor_coef F
_refine_ls_weighting_details 'w = 1/[\s^2^(F) + 0.00052F^2^]'
_refine_ls_weighting_scheme calc
_refine_ls_wR_factor_obs 0.056
_reflns_number_observed 1900
_reflns_number_total 2919
_reflns_observed_criterion I>3\s(I)
_cod_data_source_file ab1160.cif
_cod_data_source_block ab1160_structure_1_of_3
_cod_depositor_comments
;
The following automatic conversions were performed:

'_refine_ls_weighting_scheme' value 'w = 1/[\s^2^(F) + 0.00052F^2^]'
was changed to 'calc'. New tag '_refine_ls_weighting_details' was
created. The value of the new tag was set to 'w = 1/[\s^2^(F) +
0.00052F^2^]'.

Automatic conversion script
Id: cif_fix_values 3143 2015-03-26 13:38:13Z robertas 
;
_cod_original_cell_volume 1666.6(2)
_cod_database_code 2003222

loop_
_symmetry_equiv_pos_as_xyz
x,y,z
x,1/2-y,1/2+z
-x,-y,-z
-x,1/2+y,1/2-z

loop_
_atom_site_label
_atom_site_fract_x
_atom_site_fract_y
_atom_site_fract_z
_atom_site_U_iso_or_equiv
N(1) .6184(2) 1.3054(2) .1294(1) 0.041(1)
C(2) .7607(3) 1.2486(3) .1471(1) 0.042(1)
C(3) .9082(3) 1.3119(3) .1354(1) 0.052(1)
C(4) .9095(3) 1.4378(3) .1058(2) 0.058(1)
C(5) .7612(3) 1.4991(3) .0880(1) 0.056(1)
C(6) .6215(3) 1.4285(2) .1008(1) 0.045(1)
C(7) .4601(3) 1.4900(3) .0803(1) 0.052(1)
O(71) .4529(2) 1.6043(2) .0565(1) 0.067(1)
O(72) .3284(2) 1.4188(2) .0894(1) 0.062(1)
C(1) .7579(3) 1.1047(3) .1766(1) 0.046(1)
O(11) .5958(2) 1.0834(2) .1967(1) 0.057(1)
C(11) .5652(5) .9528(4) .2265(2) 0.082(1)
C(12) .8833(4) 1.0910(3) .2333(1) 0.060(1)
C(13) .8515(5) 1.1905(4) .2881(2) 0.082(1)
O(W) .2934(1) 1.1788(1) .1473(1) 0.069(1)
N(1') .9477(1) .9711(1) .1154(1) 0.042(1)
C(2') .7926(1) 1.0056(1) .1217(1) 0.042(1)
C(3') .6678(1) .9604(1) .0795(1) 0.051(1)
C(4') .7041(3) .8756(3) .0293(1) 0.053(1)
C(5') .8639(3) .8347(2) .0230(1) 0.047(1)
C(6') .9808(3) .8851(2) .0670(1) 0.042(1)
C(7') 1.1541(3) .8425(3) .0658(1) 0.047(1)
O(71') 1.2655(2) .9046(2) .0919(1) 0.060(1)
O(72') 1.1709(2) .7263(2) .0341(1) 0.068(1)
H(3) 1.0238 1.2638 .1488 .06(1)
H(4) 1.0194 1.4881 .0977 .08(1)
H(5) .7599 1.5972 .0652 .08(1)
H(72) .3404 1.3121 .1052 .11(1)
H(111) .4444 .9490 .2294 .14(2)
H(112) .6180 .9491 .2707 .12(2)
H(113) .6023 .8723 .2008 .12(2)
H(121) .9814 1.1053 .2197 .07(1)
H(122) .8767 .9903 .2477 .07(1)
H(131) .7434 1.1665 .3050 .10(1)
H(132) .8506 1.2886 .2739 .10(1)
H(133) .9384 1.1770 .3227 .13(2)
H(1W) .2560 1.0994 .1353 .12(2)
H(2W) .3970 1.1649 .1579 .10(1)
H(3') .5472 .9959 .0854 .08(1)
H(4') .6110 .8368 -.0060 .06(1)
H(5') .8876 .7689 -.0141 .07(1)
H(72') 1.2703 .6954 .0394 .09(1)

loop_
_geom_angle_atom_site_label_1
_geom_angle_atom_site_label_2
_geom_angle_atom_site_label_3
_geom_angle
_geom_angle_publ_flag
C(2) C(1) O(11) 106.4(2) yes
O(11) C(1) C(12) 111.4(2) yes
C(2) C(1) C(12) 111.5(2) yes
C(2) C(1) C(2') 105.6(2) yes
O(11) C(1) C(2') 109.6(2) yes
C(12) C(1) C(2') 112.1(2) yes
N(1) C(2) C(1) 117.5(2) yes
C(1) C(2') N(1') 116.40(10) yes
O(71) C(7) O(72) 121.2(2) yes
O(71') C(7') O(72') 124.0(2) yes
C(2) N(1) C(6) 117.3(2) no
N(1) C(2) C(3) 122.1(2) no
C(3) C(2) C(1) 120.3(2) no
C(2) C(3) C(4) 119.9(2) no
C(3) C(4) C(5) 118.5(2) no
C(4) C(5) C(6) 117.7(2) no
N(1) C(6) C(5) 124.5(2) no
C(5) C(6) C(7) 118.9(2) no
N(1) C(6) C(7) 116.6(2) no
C(6) C(7) O(72) 118.5(2) no
C(6) C(7) O(71) 120.3(2) no
C(1) O(11) C(11) 116.0(2) no
C(1) C(12) C(13) 112.7(3) no
C(2') N(1') C(6') 117.30(10) no
N(1') C(2') C(3') 122.70(10) no
C(1) C(2') C(3') 120.80(10) no
C(2') C(3') C(4') 119.20(10) no
C(3') C(4') C(5') 119.0(2) no
C(4') C(5') C(6') 118.0(2) no
N(1') C(6') C(5') 123.7(2) no
C(5') C(6') C(7') 121.8(2) no
N(1') C(6') C(7') 114.4(2) no
C(6') C(7') O(72') 111.7(2) no
C(6') C(7') O(71') 124.2(2) no
C(2) C(3) H(3) 122 no
H(3) C(3) C(4) 118 no
C(3) C(4) H(4) 121 no
H(4) C(4) C(5) 121 no
C(4) C(5) H(5) 120 no
H(5) C(5) C(6) 123 no
C(7) O(72) H(72) 119 no
C(1) C(12) H(122) 105 no
C(1) C(12) H(121) 109 no
H(122) C(12) C(13) 112 no
H(121) C(12) C(13) 109 no
H(121) C(12) H(122) 108 no
H(W1) O(W) H(W2) 105 no
C(2') C(3') H(3') 119 no
H(3') C(3') C(4') 121 no
C(3') C(4') H(4') 123 no
H(4') C(4') C(5') 118 no
C(4') C(5') H(5') 118 no
H(5') C(5') C(6') 124 no
C(7') O(72') H(72') 110 no

loop_
_geom_bond_atom_site_label_1
_geom_bond_atom_site_label_2
_geom_bond_distance
_geom_bond_publ_flag
N(1) C(2) 1.331(3) no
N(1) C(6) 1.338(3) no
C(2) C(3) 1.394(3) yes
C(2) C(1) 1.530(4) yes
C(3) C(4) 1.372(4) no
C(4) C(5) 1.393(4) no
C(5) C(6) 1.377(4) no
C(6) C(7) 1.500(4) no
C(7) O(71) 1.219(3) yes
C(7) O(72) 1.308(3) yes
C(1) O(11) 1.433(3) yes
C(1) C(12) 1.537(4) yes
C(1) C(2') 1.534(3) yes
O(11) C(11) 1.442(4) no
C(12) C(13) 1.529(5) no
N(1') C(2') 1.333(2) no
N(1') C(6') 1.348(3) no
C(2') C(3') 1.391(2) yes
C(3') C(4') 1.376(3) no
C(4') C(5') 1.386(4) no
C(5') C(6') 1.386(3) no
C(6') C(7') 1.487(4) no
C(7') O(71') 1.206(3) yes
C(7') O(72') 1.320(3) yes
C(3) H(3) 1.08 no
C(4) H(4) 1.05 no
C(5) H(5) 1.07 no
O(72) H(72) 1.09 no
C(12) H(121) 0.88 no
C(12) H(122) 1.03 no
O(W) H(1W) 0.86 no
O(W) H(2W) 0.88 no
C(3') H(3') 1.06 no
C(4') H(4') 1.10 no
C(5') H(5') 1.03 no
O(72') H(72') 0.87 no

loop_
_geom_torsion_atom_site_label_1
_geom_torsion_atom_site_label_2
_geom_torsion_atom_site_label_3
_geom_torsion_atom_site_label_4
_geom_torsion
_geom_torsion_publ_flag
O(11) C(1) C(2') C(3') 29.6(2) yes
O(11) C(1) C(2') N(1') -153.2(2) yes
C(3) C(2) C(1) O(11) 166.3(2) yes
N(1) C(2) C(1) O(11) -18.2(3) yes
N(1) C(2) C(1) C(12) -139.8(2) yes
C(3) C(2) C(1) C(12) 44.8(3) yes
C(12) C(1) C(2') C(3') 153.8(2) yes
C(12) C(1) C(2') N(1') -28.9(2) yes
C(11) O(11) C(1) C(12) -58.1(3) yes
O(11) C(1) C(12) C(13) -57.4(3) yes
